data_4130580
loop_
_publ_author_name
'Wu, Xin-Zhou'
'Yao, Yang-Rong'
'Chen, Miao-Miao'
'Tian, Han-Rui'
'Xiao, Jun'
'Xu, Yun-Yan'
'Lin, Min-Song'
'Abella, Laura'
'Tian, Cheng-Bo'
'Gao, Cong-Li'
'Zhang, Qianyan'
'Xie, Su-Yuan'
'Huang, Rong-Bin'
'Zheng, Lan-Sun'

_publ_section_title
;
 Formation of Curvature Subunit of Carbon in Combustion.
;
_journal_issue 30
_journal_name_full 'Journal of the American Chemical Society'
_journal_page_first 9629
_journal_page_last 9633
_journal_paper_doi 10.1021/jacs.6b04898
_journal_volume 138
_journal_year 2016
_chemical_formula_sum 'C73 H22 O'
_chemical_formula_weight 914.90
_space_group_crystal_system monoclinic
_space_group_IT_number 14
_space_group_name_Hall '-P 2yn'
_space_group_name_H-M_alt 'P 1 21/n 1'
_atom_sites_solution_hydrogens geom
_audit_creation_method SHELXL-2014/7
_cell_angle_alpha 90
_cell_angle_beta 90.299(11)
_cell_angle_gamma 90
_cell_formula_units_Z 4
_cell_length_a 9.9746(11)
_cell_length_b 23.085(3)
_cell_length_c 16.7399(19)
_cell_measurement_reflns_used 1372
_cell_measurement_temperature 100(2)
_cell_measurement_theta_max 74.0040
_cell_measurement_theta_min 4.6200
_cell_volume 3854.5(8)
_computing_structure_refinement 'SHELXL-2014/7 (Sheldrick, 2014)'
_diffrn_ambient_temperature 100(2)
_diffrn_detector_area_resol_mean 10.3415
_diffrn_measured_fraction_theta_full 0.940
_diffrn_measured_fraction_theta_max 0.940
_diffrn_measurement_device 'four-circle diffractometer'
_diffrn_measurement_device_type 'SuperNova, Dual, Cu at zero, Atlas'
_diffrn_measurement_method '\w scans'
_diffrn_radiation_monochromator mirror
_diffrn_radiation_source 'SuperNova (Cu) X-ray Source'
_diffrn_radiation_type CuK\a
_diffrn_radiation_wavelength 1.54178
_diffrn_reflns_av_R_equivalents 0.0992
_diffrn_reflns_av_unetI/netI 0.1293
_diffrn_reflns_Laue_measured_fraction_full 0.940
_diffrn_reflns_Laue_measured_fraction_max 0.940
_diffrn_reflns_limit_h_max 11
_diffrn_reflns_limit_h_min -9
_diffrn_reflns_limit_k_max 27
_diffrn_reflns_limit_k_min -27
_diffrn_reflns_limit_l_max 19
_diffrn_reflns_limit_l_min -19
_diffrn_reflns_number 14366
_diffrn_reflns_point_group_measured_fraction_full 0.940
_diffrn_reflns_point_group_measured_fraction_max 0.940
_diffrn_reflns_theta_full 64.985
_diffrn_reflns_theta_max 64.985
_diffrn_reflns_theta_min 3.830
_diffrn_source 'sealed X-ray tube'
_diffrn_source_type 'SuperNova (Cu) X-ray Source'
_exptl_absorpt_coefficient_mu 0.714
_exptl_absorpt_correction_T_max 1.00000
_exptl_absorpt_correction_T_min 0.90101
_exptl_absorpt_correction_type multi-scan
_exptl_absorpt_process_details
;
CrysAlisPro, Agilent Technologies,
Version 1.171.36.28 (release 01-02-2013 CrysAlis171 .NET)
(compiled Feb  1 2013,16:14:44)
Empirical absorption correction using spherical harmonics,
 implemented in SCALE3 ABSPACK scaling algorithm.
;
_exptl_crystal_colour black
_exptl_crystal_density_diffrn 1.577
_exptl_crystal_description block
_exptl_crystal_F_000 1872
_exptl_crystal_size_max 0.320
_exptl_crystal_size_mid 0.220
_exptl_crystal_size_min 0.210
_refine_diff_density_max 0.431
_refine_diff_density_min -0.270
_refine_diff_density_rms 0.061
_refine_ls_extinction_method none
_refine_ls_goodness_of_fit_ref 0.999
_refine_ls_hydrogen_treatment constr
_refine_ls_matrix_type full
_refine_ls_number_parameters 687
_refine_ls_number_reflns 6168
_refine_ls_number_restraints 270
_refine_ls_restrained_S_all 1.056
_refine_ls_R_factor_all 0.1772
_refine_ls_R_factor_gt 0.0924
_refine_ls_shift/su_max 0.000
_refine_ls_shift/su_mean 0.000
_refine_ls_structure_factor_coef Fsqd
_refine_ls_weighting_details 'w=1/[\s^2^(Fo^2^)+(0.1416P)^2^+0.6062P] where P=(Fo^2^+2Fc^2^)/3'
_refine_ls_weighting_scheme calc
_refine_ls_wR_factor_gt 0.2336
_refine_ls_wR_factor_ref 0.3086
_reflns_Friedel_coverage 0.000
_reflns_number_gt 2879
_reflns_number_total 6168
_reflns_threshold_expression 'I > 2\s(I)'
_cod_data_source_file ja6b04898_si_002.cif
_cod_data_source_block p
_cod_original_cell_volume 3854.5(7)
_cod_original_sg_symbol_H-M 'P 21/n'
_cod_database_code 4130580
_shelx_shelxl_version_number 2014/7
_shelx_space_group_comment
;
The symmetry employed for this shelxl refinement is uniquely defined
by the following loop, which should always be used as a source of
symmetry information in preference to the above space-group names.
They are only intended as comments.
;
_shelx_estimated_absorpt_t_min 0.804
_shelx_estimated_absorpt_t_max 0.865

loop_
_space_group_symop_operation_xyz
'x, y, z'
'-x+1/2, y+1/2, -z+1/2'
'-x, -y, -z'
'x-1/2, -y-1/2, z-1/2'

loop_
_atom_site_label
_atom_site_type_symbol
_atom_site_fract_x
_atom_site_fract_y
_atom_site_fract_z
_atom_site_U_iso_or_equiv
_atom_site_adp_type
_atom_site_occupancy
_atom_site_site_symmetry_order
_atom_site_calc_flag
_atom_site_refinement_flags_posn
_atom_site_refinement_flags_adp
_atom_site_refinement_flags_occupancy
_atom_site_disorder_assembly
_atom_site_disorder_group
O1 O 0.5621(7) 0.4157(3) 0.0084(5) 0.074(2) Uani 0.7 1 d . . P . .
C0AA C 0.3935(6) 0.3813(3) 0.1849(4) 0.0418(15) Uani 1 1 d . . . . .
C1AA C 0.3751(6) 0.4273(3) 0.1143(4) 0.0366(14) Uani 1 1 d . . . . .
C2AA C 0.4233(7) 0.4080(4) 0.0313(5) 0.061(2) Uani 1 1 d . . . . .
C3AA C 0.5001(7) 0.3528(4) 0.0198(6) 0.073(3) Uani 1 1 d . U . . .
C4AA C 0.5100(7) 0.3124(4) 0.0852(6) 0.070(3) Uani 1 1 d . U . . .
C5AA C 0.4519(7) 0.3237(3) 0.1588(6) 0.067(2) Uani 1 1 d . U . . .
C7 C 0.3829(10) 0.2773(3) 0.1979(5) 0.072(2) Uani 1 1 d . U . . .
C8 C 0.2654(11) 0.2992(3) 0.2372(4) 0.070(3) Uani 1 1 d . U . . .
C9 C 0.2611(8) 0.3620(3) 0.2222(3) 0.0525(19) Uani 1 1 d . . . . .
C10 C 0.1383(7) 0.3871(3) 0.2071(4) 0.0519(19) Uani 1 1 d . . . . .
C11 C 0.1253(6) 0.4290(3) 0.1416(4) 0.0464(17) Uani 1 1 d . . . . .
C12 C 0.2312(6) 0.4427(2) 0.0951(4) 0.0400(15) Uani 1 1 d . . . . .
C13 C 0.2113(8) 0.4464(3) 0.0091(4) 0.0540(19) Uani 1 1 d . . . . .
C14 C 0.3282(9) 0.4236(3) -0.0282(4) 0.066(2) Uani 1 1 d . . . . .
C15 C 0.3163(11) 0.3923(4) -0.1012(4) 0.082(3) Uani 1 1 d . U . . .
C16 C 0.3957(11) 0.3389(5) -0.1101(6) 0.088(3) Uani 1 1 d . U . . .
C17 C 0.4778(8) 0.3199(5) -0.0517(6) 0.078(3) Uani 1 1 d . U . . .
C18 C 0.4813(6) 0.2603(4) -0.0333(7) 0.082(3) Uani 1 1 d . U . . .
C19 C 0.5007(7) 0.2547(4) 0.0496(7) 0.080(3) Uani 1 1 d . U . . .
C20 C 0.4385(10) 0.2096(4) 0.0905(7) 0.083(3) Uani 1 1 d . U . . .
C21 C 0.3834(12) 0.2206(3) 0.1642(7) 0.094(4) Uani 1 1 d . U . . .
C22 C 0.2606(13) 0.1873(3) 0.1718(6) 0.088(3) Uani 1 1 d . U . . .
C23 C 0.1435(15) 0.2089(4) 0.2094(5) 0.091(3) Uani 1 1 d . U . . .
C24 C 0.1473(14) 0.2680(4) 0.2434(4) 0.090(4) Uani 1 1 d . U . . .
C25 C 0.0214(13) 0.2954(5) 0.2280(6) 0.097(4) Uani 1 1 d . U . . .
C26 C 0.0122(10) 0.3541(4) 0.2093(5) 0.081(3) Uani 1 1 d . U . . .
C27 C -0.0735(7) 0.3743(4) 0.1472(6) 0.077(3) Uani 1 1 d . U . . .
C28 C -0.0085(7) 0.4203(3) 0.1045(6) 0.072(3) Uani 1 1 d . U . . .
C29 C -0.0248(9) 0.4256(3) 0.0238(7) 0.080(3) Uani 1 1 d . U . . .
C30 C 0.0884(10) 0.4383(3) -0.0272(5) 0.069(2) Uani 1 1 d . U . . .
C31 C 0.0751(11) 0.4065(3) -0.1009(5) 0.077(3) Uani 1 1 d . U . . .
C32 C 0.1877(12) 0.3833(4) -0.1366(5) 0.080(3) Uani 1 1 d . U . . .
C33 C 0.1848(12) 0.3251(4) -0.1693(4) 0.076(3) Uani 1 1 d . U . . .
C34 C 0.3111(10) 0.2989(5) -0.1534(5) 0.078(3) Uani 1 1 d . U . . .
C35 C 0.3156(9) 0.2398(4) -0.1344(5) 0.069(3) Uani 1 1 d . U . . .
C36 C 0.4039(8) 0.2201(4) -0.0739(6) 0.076(3) Uani 1 1 d . U . . .
C37 C 0.3390(7) 0.1739(3) -0.0338(6) 0.066(2) Uani 1 1 d . U . . .
C38 C 0.3547(9) 0.1687(3) 0.0462(7) 0.073(3) Uani 1 1 d . U . . .
C39 C 0.2475(12) 0.1546(3) 0.0967(6) 0.081(3) Uani 1 1 d . U . . .
C40 C 0.1197(10) 0.1459(3) 0.0647(5) 0.066(2) Uani 1 1 d . U . . .
C41 C 0.0029(12) 0.1697(4) 0.1026(5) 0.082(3) Uani 1 1 d . U . . .
C42 C 0.0151(13) 0.2010(4) 0.1744(6) 0.099(4) Uani 1 1 d . U . . .
C43 C -0.0677(13) 0.2545(5) 0.1829(6) 0.095(4) Uani 1 1 d . U . . .
C44 C -0.1493(9) 0.2731(5) 0.1259(8) 0.093(4) Uani 1 1 d . U . . .
C45 C -0.1585(8) 0.3353(4) 0.1043(8) 0.092(4) Uani 1 1 d . U . . .
C46 C -0.1724(7) 0.3404(5) 0.0226(9) 0.097(4) Uani 1 1 d . U . . .
C47 C -0.1085(9) 0.3845(4) -0.0205(7) 0.085(3) Uani 1 1 d . U . . .
C48 C -0.0461(11) 0.3731(4) -0.0971(7) 0.092(3) Uani 1 1 d . U . . .
C49 C -0.0484(9) 0.3177(4) -0.1294(5) 0.072(2) Uani 1 1 d . U . . .
C50 C 0.0678(10) 0.2947(3) -0.1657(4) 0.066(2) Uani 1 1 d . U . . .
C51 C 0.0710(8) 0.2335(3) -0.1465(4) 0.0551(19) Uani 1 1 d . . . . .
C52 C 0.1933(7) 0.2063(3) -0.1330(4) 0.0527(18) Uani 1 1 d . . . . .
C53 C 0.2054(7) 0.1654(3) -0.0692(4) 0.0478(17) Uani 1 1 d . . . . .
C54 C 0.0997(7) 0.1520(3) -0.0218(4) 0.0473(16) Uani 1 1 d . . . . .
C55 C -0.0300(7) 0.1800(3) -0.0350(4) 0.0485(17) Uani 1 1 d . . . . .
C56 C -0.0873(9) 0.1891(4) 0.0430(6) 0.073(3) Uani 1 1 d . U . . .
C57 C -0.1636(7) 0.2420(5) 0.0526(7) 0.083(3) Uani 1 1 d . U . . .
C58 C -0.1761(6) 0.2821(4) -0.0121(8) 0.083(3) Uani 1 1 d . U . . .
C59 C -0.1195(8) 0.2721(3) -0.0858(6) 0.069(2) Uani 1 1 d . U . . .
C60 C -0.0427(7) 0.2195(3) -0.0968(4) 0.0501(17) Uani 1 1 d . . . . .
C61 C 0.4868(7) 0.4159(3) 0.2462(5) 0.059(2) Uani 1 1 d . . . . .
H61 H 0.5338 0.3917 0.2872 0.071 Uiso 1 1 calc R U . . .
C62 C 0.4066(8) 0.4656(3) 0.2783(4) 0.0512(17) Uani 1 1 d . . . . .
C63 C 0.3921(6) 0.5040(3) 0.2187(4) 0.0434(15) Uani 1 1 d . . . . .
C64 C 0.4628(6) 0.4803(3) 0.1471(4) 0.0491(17) Uani 1 1 d . . . . .
H64 H 0.4893 0.5096 0.1062 0.059 Uiso 1 1 calc R U . . .
C65 C 0.5787(7) 0.4479(4) 0.1871(5) 0.071(3) Uani 1 1 d . . . . .
H65A H 0.6434 0.4741 0.2139 0.085 Uiso 1 1 calc R U . . .
H65B H 0.6259 0.4214 0.1502 0.085 Uiso 1 1 calc R U . . .
C66 C 0.3497(11) 0.4672(4) 0.3613(5) 0.088(3) Uani 1 1 d . . . . .
H66A H 0.2878 0.4346 0.3683 0.132 Uiso 1 1 calc R U . . .
H66B H 0.3013 0.5037 0.3692 0.132 Uiso 1 1 calc R U . . .
H66C H 0.4227 0.4643 0.4004 0.132 Uiso 1 1 calc R U . . .
C67 C 0.3118(9) 0.5585(3) 0.2162(5) 0.070(2) Uani 1 1 d . . . . .
H67A H 0.2682 0.5644 0.2679 0.106 Uiso 1 1 calc R U . . .
H67B H 0.2434 0.5555 0.1742 0.106 Uiso 1 1 calc R U . . .
H67C H 0.3710 0.5913 0.2049 0.106 Uiso 1 1 calc R U . . .
O0AA O 0.5810(16) 0.3100(9) 0.1786(12) 0.072(5) Uani 0.3 1 d . . P . .
C1 C 0.1730(7) 0.4111(3) -0.3641(5) 0.058(2) Uani 1 1 d . . . . .
H1A H 0.2399 0.4048 -0.3211 0.070 Uiso 1 1 calc R U . . .
H1B H 0.1532 0.3730 -0.3886 0.070 Uiso 1 1 calc R U . . .
C2 C 0.0470(7) 0.4342(3) -0.3276(5) 0.0521(17) Uani 1 1 d . . . . .
H2BC H -0.0270 0.4302 -0.3669 0.063 Uiso 0.75 1 calc R U P A 2
H2BD H 0.0243 0.4102 -0.2806 0.063 Uiso 0.75 1 calc R U P A 2
H2AA H 0.0621 0.4381 -0.2694 0.063 Uiso 0.25 1 calc R U P B 1
H2AB H -0.0246 0.4050 -0.3354 0.063 Uiso 0.25 1 calc R U P B 1
C3 C 0.2330(10) 0.4490(3) -0.4256(6) 0.094(4) Uani 1 1 d . . . . .
H3A H 0.3281 0.4376 -0.4318 0.112 Uiso 1 1 calc R U . . .
H3B H 0.1873 0.4409 -0.4770 0.112 Uiso 1 1 calc R U . . .
C4 C 0.1044(10) 0.5334(3) -0.3736(6) 0.090(3) Uani 1 1 d . . . . .
H4BC H 0.0320 0.5365 -0.4141 0.108 Uiso 0.75 1 calc R U P C 2
H4BD H 0.1234 0.5728 -0.3532 0.108 Uiso 0.75 1 calc R U P C 2
H4AA H 0.1308 0.5507 -0.3217 0.108 Uiso 0.25 1 calc R U P D 1
H4AB H 0.0693 0.5652 -0.4076 0.108 Uiso 0.25 1 calc R U P D 1
C5 C 0.0553(11) 0.4943(4) -0.3029(6) 0.054(2) Uani 0.75 1 d . . P E 2
H5A H 0.1184 0.4978 -0.2573 0.065 Uiso 0.75 1 calc R U P E 2
H5B H -0.0340 0.5076 -0.2850 0.065 Uiso 0.75 1 calc R U P E 2
C6AA C -0.005(3) 0.4925(13) -0.3593(19) 0.060(8) Uani 0.25 1 d . . P E 1
H6AA H -0.0547 0.4861 -0.4098 0.072 Uiso 0.25 1 calc R U P E 1
H6AB H -0.0676 0.5094 -0.3201 0.072 Uiso 0.25 1 calc R U P E 1
C7AA C 0.2292(12) 0.5095(3) -0.4128(7) 0.122(5) Uani 1 1 d . . . . .
H7AA H 0.2400 0.5290 -0.4650 0.147 Uiso 1 1 calc R U . . .
H7AB H 0.3074 0.5202 -0.3793 0.147 Uiso 1 1 calc R U . . .

loop_
_atom_site_aniso_label
_atom_site_aniso_U_11
_atom_site_aniso_U_22
_atom_site_aniso_U_33
_atom_site_aniso_U_23
_atom_site_aniso_U_13
_atom_site_aniso_U_12
O1 0.061(5) 0.080(5) 0.082(5) -0.012(4) 0.036(4) -0.031(4)
C0AA 0.043(3) 0.033(3) 0.049(4) -0.009(3) -0.021(3) 0.003(3)
C1AA 0.031(3) 0.041(3) 0.037(3) -0.009(3) -0.002(3) -0.009(2)
C2AA 0.036(4) 0.083(5) 0.064(5) -0.023(4) 0.013(4) -0.032(4)
C3AA 0.028(3) 0.086(6) 0.104(7) -0.050(5) 0.008(4) -0.011(4)
C4AA 0.023(3) 0.078(5) 0.109(7) -0.045(5) -0.015(4) 0.005(3)
C5AA 0.046(4) 0.049(4) 0.104(7) -0.030(4) -0.051(4) 0.008(3)
C7 0.102(6) 0.046(4) 0.067(5) -0.003(4) -0.067(5) 0.005(4)
C8 0.140(8) 0.048(4) 0.022(3) 0.005(3) -0.039(4) -0.021(5)
C9 0.096(6) 0.042(4) 0.018(3) -0.002(3) -0.007(3) -0.027(4)
C10 0.059(4) 0.050(4) 0.047(4) -0.029(3) 0.020(3) -0.020(3)
C11 0.038(3) 0.038(3) 0.063(4) -0.021(3) 0.006(3) 0.003(3)
C12 0.052(4) 0.021(3) 0.047(4) 0.000(3) -0.005(3) -0.003(2)
C13 0.092(5) 0.022(3) 0.048(4) 0.013(3) -0.024(4) -0.010(3)
C14 0.100(6) 0.054(4) 0.045(4) 0.001(3) 0.012(5) -0.047(4)
C15 0.135(8) 0.075(6) 0.037(4) 0.008(4) 0.019(5) -0.056(6)
C16 0.103(7) 0.100(7) 0.063(5) -0.024(5) 0.059(5) -0.055(6)
C17 0.042(4) 0.101(7) 0.092(7) -0.047(6) 0.033(4) -0.022(4)
C18 0.020(3) 0.104(7) 0.121(8) -0.070(6) 0.019(4) -0.003(4)
C19 0.033(4) 0.077(6) 0.129(8) -0.051(6) -0.018(4) 0.027(4)
C20 0.083(6) 0.055(5) 0.110(8) -0.028(5) -0.058(6) 0.043(5)
C21 0.137(8) 0.036(4) 0.109(8) 0.006(5) -0.095(7) 0.018(5)
C22 0.161(9) 0.038(4) 0.064(6) 0.021(4) -0.055(6) -0.006(5)
C23 0.184(11) 0.056(5) 0.034(4) 0.027(4) -0.014(6) -0.045(6)
C24 0.194(11) 0.058(5) 0.018(4) 0.008(3) 0.002(5) -0.062(6)
C25 0.151(9) 0.087(7) 0.054(5) -0.029(5) 0.062(6) -0.060(6)
C26 0.099(7) 0.080(6) 0.066(5) -0.046(5) 0.064(5) -0.035(5)
C27 0.037(4) 0.082(6) 0.112(7) -0.053(5) 0.031(4) -0.004(4)
C28 0.046(4) 0.047(4) 0.123(8) -0.044(5) 0.005(5) 0.012(3)
C29 0.076(6) 0.047(4) 0.115(8) -0.030(5) -0.046(6) 0.034(4)
C30 0.098(6) 0.028(3) 0.081(6) 0.011(4) -0.050(5) 0.007(4)
C31 0.130(8) 0.039(4) 0.062(5) 0.020(4) -0.068(6) -0.007(4)
C32 0.138(8) 0.059(5) 0.042(4) 0.028(4) -0.034(5) -0.042(6)
C33 0.145(8) 0.066(5) 0.018(3) 0.004(3) -0.014(4) -0.048(6)
C34 0.096(6) 0.104(7) 0.036(4) -0.026(4) 0.026(4) -0.044(6)
C35 0.068(5) 0.078(5) 0.062(5) -0.041(4) 0.034(4) -0.021(4)
C36 0.043(4) 0.094(6) 0.091(6) -0.056(5) 0.019(4) 0.004(4)
C37 0.052(4) 0.053(4) 0.092(6) -0.036(4) -0.017(4) 0.024(4)
C38 0.075(5) 0.040(4) 0.102(7) -0.021(4) -0.044(5) 0.032(4)
C39 0.147(9) 0.020(3) 0.075(6) 0.000(4) -0.066(6) 0.009(4)
C40 0.111(7) 0.019(3) 0.066(5) 0.009(3) -0.014(5) -0.015(3)
C41 0.137(8) 0.057(5) 0.052(5) 0.000(4) 0.010(5) -0.062(5)
C42 0.161(10) 0.068(6) 0.069(6) -0.001(5) 0.043(6) -0.057(6)
C43 0.129(8) 0.092(7) 0.066(6) -0.031(5) 0.066(6) -0.075(6)
C44 0.058(5) 0.101(7) 0.120(8) -0.049(7) 0.057(6) -0.037(5)
C45 0.029(4) 0.093(7) 0.156(9) -0.066(7) 0.032(5) -0.008(4)
C46 0.025(4) 0.090(7) 0.175(11) -0.054(7) -0.021(5) 0.019(4)
C47 0.060(5) 0.055(5) 0.140(9) -0.022(5) -0.065(6) 0.034(4)
C48 0.108(7) 0.047(5) 0.121(8) -0.012(5) -0.079(7) 0.029(5)
C49 0.083(5) 0.057(4) 0.075(5) 0.000(4) -0.065(4) 0.007(4)
C50 0.104(6) 0.055(4) 0.038(4) 0.006(3) -0.039(4) -0.011(4)
C51 0.080(5) 0.048(4) 0.037(4) -0.010(3) -0.020(4) -0.016(4)
C52 0.062(4) 0.059(4) 0.037(4) -0.024(3) 0.000(3) -0.006(3)
C53 0.060(4) 0.033(3) 0.051(4) -0.022(3) -0.012(3) 0.010(3)
C54 0.068(5) 0.028(3) 0.046(4) -0.012(3) -0.015(3) -0.006(3)
C55 0.047(4) 0.043(3) 0.055(4) -0.014(3) -0.003(3) -0.014(3)
C56 0.065(5) 0.065(5) 0.090(6) -0.018(5) 0.028(5) -0.041(4)
C57 0.030(4) 0.095(6) 0.125(8) -0.047(6) 0.029(4) -0.031(4)
C58 0.018(3) 0.071(5) 0.159(9) -0.051(6) -0.028(5) 0.000(3)
C59 0.050(4) 0.060(5) 0.098(7) -0.025(5) -0.050(5) 0.011(4)
C60 0.044(4) 0.045(4) 0.061(5) -0.014(3) -0.027(3) 0.000(3)
C61 0.062(4) 0.045(4) 0.070(5) -0.012(4) -0.041(4) 0.004(3)
C62 0.071(5) 0.040(3) 0.043(4) -0.007(3) -0.010(3) -0.004(3)
C63 0.048(4) 0.037(3) 0.045(4) -0.011(3) -0.009(3) -0.011(3)
C64 0.042(4) 0.048(4) 0.057(4) -0.011(3) 0.000(3) -0.018(3)
C65 0.038(4) 0.073(5) 0.102(7) -0.049(5) -0.011(4) -0.005(4)
C66 0.145(9) 0.073(6) 0.045(5) -0.011(4) 0.015(5) -0.034(6)
C67 0.099(6) 0.035(4) 0.078(6) -0.014(4) -0.019(5) 0.007(4)
O0AA 0.038(9) 0.098(14) 0.081(13) 0.009(11) -0.006(9) 0.009(9)
C1 0.061(4) 0.037(4) 0.076(5) 0.003(3) 0.019(4) 0.005(3)
C2 0.054(4) 0.044(4) 0.058(4) 0.006(3) 0.006(3) -0.001(3)
C3 0.113(7) 0.052(5) 0.116(8) 0.035(5) 0.070(6) 0.032(5)
C4 0.136(8) 0.034(4) 0.101(7) 0.005(4) 0.066(6) 0.002(4)
C5 0.065(6) 0.053(5) 0.045(6) 0.001(5) 0.015(5) -0.018(5)
C6AA 0.068(19) 0.07(2) 0.041(17) 0.010(15) 0.009(15) 0.041(16)
C7AA 0.167(11) 0.039(4) 0.162(10) -0.004(5) 0.117(9) -0.015(5)

loop_
_atom_type_symbol
_atom_type_description
_atom_type_scat_dispersion_real
_atom_type_scat_dispersion_imag
_atom_type_scat_source
C C 0.0181 0.0091 'International Tables Vol C Tables 4.2.6.8 and 6.1.1.4'
H H 0.0000 0.0000 'International Tables Vol C Tables 4.2.6.8 and 6.1.1.4'
O O 0.0492 0.0322 'International Tables Vol C Tables 4.2.6.8 and 6.1.1.4'

loop_
_geom_angle_atom_site_label_1
_geom_angle_atom_site_label_2
_geom_angle_atom_site_label_3
_geom_angle
C2AA O1 C3AA 58.9(5)
C5AA C0AA C9 101.4(6)
C5AA C0AA C1AA 114.3(6)
C9 C0AA C1AA 113.5(5)
C5AA C0AA C61 113.6(5)
C9 C0AA C61 112.6(6)
C1AA C0AA C61 101.9(5)
C12 C1AA C2AA 100.2(5)
C12 C1AA C0AA 114.8(5)
C2AA C1AA C0AA 116.1(6)
C12 C1AA C64 114.2(5)
C2AA C1AA C64 111.0(5)
C0AA C1AA C64 101.2(5)
C14 C2AA O1 114.7(7)
C14 C2AA C3AA 117.7(7)
O1 C2AA C3AA 65.2(5)
C14 C2AA C1AA 110.5(6)
O1 C2AA C1AA 120.5(6)
C3AA C2AA C1AA 121.6(8)
C17 C3AA C4AA 107.5(8)
C17 C3AA C2AA 118.7(9)
C4AA C3AA C2AA 119.0(7)
C17 C3AA O1 116.2(9)
C4AA C3AA O1 131.1(8)
C2AA C3AA O1 55.9(5)
C5AA C4AA C3AA 121.6(7)
C5AA C4AA C19 120.5(9)
C3AA C4AA C19 106.0(9)
C5AA C4AA O0AA 50.9(7)
C3AA C4AA O0AA 137.7(9)
C19 C4AA O0AA 111.6(10)
O0AA C5AA C4AA 77.0(10)
O0AA C5AA C7 99.8(10)
C4AA C5AA C7 117.9(7)
O0AA C5AA C0AA 119.7(10)
C4AA C5AA C0AA 125.7(8)
C7 C5AA C0AA 109.7(8)
C5AA C7 C21 120.2(10)
C5AA C7 C8 109.9(7)
C21 C7 C8 120.5(9)
C24 C8 C7 123.1(8)
C24 C8 C9 120.1(10)
C7 C8 C9 106.9(7)
C10 C9 C8 118.1(7)
C10 C9 C0AA 124.8(6)
C8 C9 C0AA 109.3(7)
C9 C10 C26 122.5(8)
C9 C10 C11 119.4(5)
C26 C10 C11 106.7(7)
C12 C11 C10 121.2(6)
C12 C11 C28 119.6(7)
C10 C11 C28 107.5(6)
C11 C12 C13 118.7(6)
C11 C12 C1AA 124.4(6)
C13 C12 C1AA 110.5(6)
C30 C13 C14 118.9(7)
C30 C13 C12 123.0(8)
C14 C13 C12 107.7(7)
C2AA C14 C15 121.7(9)
C2AA C14 C13 109.3(6)
C15 C14 C13 119.9(8)
C32 C15 C14 120.1(10)
C32 C15 C16 108.7(8)
C14 C15 C16 118.0(9)
C17 C16 C34 120.6(10)
C17 C16 C15 121.6(8)
C34 C16 C15 105.8(11)
C16 C17 C18 119.4(9)
C16 C17 C3AA 121.7(9)
C18 C17 C3AA 109.4(10)
C36 C18 C17 122.4(11)
C36 C18 C19 119.8(10)
C17 C18 C19 107.9(8)
C20 C19 C18 119.6(8)
C20 C19 C4AA 120.5(9)
C18 C19 C4AA 109.1(10)
C21 C20 C19 118.9(8)
C21 C20 C38 110.1(11)
C19 C20 C38 119.3(10)
C20 C21 C7 121.7(10)
C20 C21 C22 108.8(9)
C7 C21 C22 116.5(11)
C23 C22 C21 123.4(9)
C23 C22 C39 119.3(10)
C21 C22 C39 105.5(11)
C22 C23 C42 121.1(9)
C22 C23 C24 118.4(10)
C42 C23 C24 107.4(11)
C8 C24 C25 120.1(8)
C8 C24 C23 118.1(12)
C25 C24 C23 108.6(10)
C26 C25 C24 121.9(9)
C26 C25 C43 117.5(13)
C24 C25 C43 109.2(10)
C25 C26 C27 121.4(9)
C25 C26 C10 117.0(10)
C27 C26 C10 108.9(8)
C45 C27 C26 121.0(10)
C45 C27 C28 119.0(10)
C26 C27 C28 109.5(7)
C29 C28 C27 120.4(8)
C29 C28 C11 120.3(8)
C27 C28 C11 107.4(9)
C28 C29 C30 120.8(8)
C28 C29 C47 120.6(10)
C30 C29 C47 106.0(9)
C13 C30 C31 121.7(9)
C13 C30 C29 117.5(8)
C31 C30 C29 109.5(8)
C32 C31 C30 119.7(8)
C32 C31 C48 119.8(8)
C30 C31 C48 108.1(10)
C31 C32 C15 119.7(8)
C31 C32 C33 120.4(9)
C15 C32 C33 107.9(10)
C50 C33 C34 122.1(8)
C50 C33 C32 118.4(10)
C34 C33 C32 107.9(8)
C35 C34 C33 119.0(8)
C35 C34 C16 119.4(10)
C33 C34 C16 109.7(9)
C34 C35 C36 119.7(8)
C34 C35 C52 119.9(9)
C36 C35 C52 109.8(8)
C18 C36 C35 118.6(10)
C18 C36 C37 121.8(10)
C35 C36 C37 107.3(7)
C38 C37 C36 119.0(8)
C38 C37 C53 119.1(8)
C36 C37 C53 109.0(8)
C37 C38 C39 122.1(8)
C37 C38 C20 120.5(10)
C39 C38 C20 106.3(9)
C40 C39 C38 120.0(8)
C40 C39 C22 118.6(11)
C38 C39 C22 109.3(9)
C39 C40 C41 121.1(8)
C39 C40 C54 118.9(8)
C41 C40 C54 107.0(8)
C42 C41 C56 119.5(11)
C42 C41 C40 120.4(10)
C56 C41 C40 108.9(7)
C41 C42 C23 119.5(11)
C41 C42 C43 117.4(12)
C23 C42 C43 110.7(9)
C44 C43 C42 122.7(9)
C44 C43 C25 121.3(11)
C42 C43 C25 104.0(12)
C43 C44 C57 120.9(11)
C43 C44 C45 121.9(10)
C57 C44 C45 105.7(12)
C46 C45 C27 120.0(10)
C46 C45 C44 109.4(9)
C27 C45 C44 116.8(11)
C45 C46 C47 122.0(9)
C45 C46 C58 108.4(11)
C47 C46 C58 118.1(11)
C46 C47 C48 121.4(9)
C46 C47 C29 117.9(11)
C48 C47 C29 108.6(10)
C49 C48 C31 119.4(11)
C49 C48 C47 120.3(11)
C31 C48 C47 107.9(8)
C48 C49 C50 120.1(9)
C48 C49 C59 118.4(10)
C50 C49 C59 110.1(7)
C33 C50 C49 121.9(8)
C33 C50 C51 119.6(9)
C49 C50 C51 106.7(8)
C52 C51 C50 119.6(7)
C52 C51 C60 119.8(7)
C50 C51 C60 109.2(7)
C51 C52 C53 119.3(6)
C51 C52 C35 119.8(7)
C53 C52 C35 107.3(7)
C54 C53 C52 121.6(6)
C54 C53 C37 120.0(7)
C52 C53 C37 106.6(7)
C53 C54 C55 120.0(6)
C53 C54 C40 119.8(7)
C55 C54 C40 107.9(6)
C60 C55 C56 123.0(7)
C60 C55 C54 118.8(6)
C56 C55 C54 106.4(7)
C41 C56 C55 109.8(8)
C41 C56 C57 121.5(9)
C55 C56 C57 115.8(9)
C58 C57 C44 109.5(10)
C58 C57 C56 120.3(8)
C44 C57 C56 118.0(11)
C59 C58 C57 122.3(8)
C59 C58 C46 119.9(11)
C57 C58 C46 106.9(10)
C58 C59 C60 118.3(9)
C58 C59 C49 121.8(8)
C60 C59 C49 106.4(8)
C55 C60 C59 120.2(8)
C55 C60 C51 120.5(6)
C59 C60 C51 107.6(7)
C62 C61 C65 100.6(6)
C62 C61 C0AA 107.7(6)
C65 C61 C0AA 100.1(6)
C62 C61 H61 115.5
C65 C61 H61 115.5
C0AA C61 H61 115.5
C63 C62 C61 107.1(6)
C63 C62 C66 129.2(7)
C61 C62 C66 123.7(7)
C62 C63 C67 129.3(7)
C62 C63 C64 107.8(6)
C67 C63 C64 122.7(7)
C63 C64 C65 100.7(6)
C63 C64 C1AA 107.2(5)
C65 C64 C1AA 100.8(5)
C63 C64 H64 115.4
C65 C64 H64 115.4
C1AA C64 H64 115.4
C64 C65 C61 93.7(5)
C64 C65 H65A 113.0
C61 C65 H65A 113.0
C64 C65 H65B 113.0
C61 C65 H65B 113.0
H65A C65 H65B 110.4
C62 C66 H66A 109.5
C62 C66 H66B 109.5
H66A C66 H66B 109.5
C62 C66 H66C 109.5
H66A C66 H66C 109.5
H66B C66 H66C 109.5
C63 C67 H67A 109.5
C63 C67 H67B 109.5
H67A C67 H67B 109.5
C63 C67 H67C 109.5
H67A C67 H67C 109.5
H67B C67 H67C 109.5
C5AA O0AA C4AA 52.1(8)
C3 C1 C2 114.6(6)
C3 C1 H1A 108.6
C2 C1 H1A 108.6
C3 C1 H1B 108.6
C2 C1 H1B 108.6
H1A C1 H1B 107.6
C5 C2 C1 114.3(6)
C1 C2 C6AA 116.9(11)
C5 C2 H2BC 108.7
C1 C2 H2BC 108.7
C5 C2 H2BD 108.7
C1 C2 H2BD 108.7
H2BC C2 H2BD 107.6
C1 C2 H2AA 108.1
C6AA C2 H2AA 108.1
C1 C2 H2AB 108.1
C6AA C2 H2AB 108.1
H2AA C2 H2AB 107.3
C7AA C3 C1 117.9(7)
C7AA C3 H3A 107.8
C1 C3 H3A 107.8
C7AA C3 H3B 107.8
C1 C3 H3B 107.8
H3A C3 H3B 107.2
C6AA C4 C7AA 116.7(12)
C7AA C4 C5 112.2(8)
C7AA C4 H4BC 109.2
C5 C4 H4BC 109.2
C7AA C4 H4BD 109.2
C5 C4 H4BD 109.2
H4BC C4 H4BD 107.9
C6AA C4 H4AA 108.1
C7AA C4 H4AA 108.1
C6AA C4 H4AB 108.1
C7AA C4 H4AB 108.1
H4AA C4 H4AB 107.3
C2 C5 C4 110.6(7)
C2 C5 H5A 109.5
C4 C5 H5A 109.5
C2 C5 H5B 109.5
C4 C5 H5B 109.5
H5A C5 H5B 108.1
C4 C6AA C2 112(2)
C4 C6AA H6AA 109.2
C2 C6AA H6AA 109.2
C4 C6AA H6AB 109.2
C2 C6AA H6AB 109.2
H6AA C6AA H6AB 107.9
C3 C7AA C4 116.7(7)
C3 C7AA H7AA 108.1
C4 C7AA H7AA 108.1
C3 C7AA H7AB 108.1
C4 C7AA H7AB 108.1
H7AA C7AA H7AB 107.3

loop_
_geom_bond_atom_site_label_1
_geom_bond_atom_site_label_2
_geom_bond_distance
O1 C2AA 1.450(9)
O1 C3AA 1.591(11)
C0AA C5AA 1.516(9)
C0AA C9 1.530(10)
C0AA C1AA 1.599(9)
C0AA C61 1.596(9)
C1AA C12 1.512(9)
C1AA C2AA 1.538(9)
C1AA C64 1.600(8)
C2AA C14 1.419(12)
C2AA C3AA 1.500(12)
C3AA C17 1.434(11)
C3AA C4AA 1.442(13)
C4AA C5AA 1.388(13)
C4AA C19 1.461(11)
C4AA O0AA 1.71(2)
C5AA O0AA 1.365(18)
C5AA C7 1.433(13)
C7 C21 1.426(11)
C7 C8 1.439(13)
C8 C24 1.386(14)
C8 C9 1.471(10)
C9 C10 1.377(11)
C10 C26 1.471(10)
C10 C11 1.466(10)
C11 C12 1.354(9)
C11 C28 1.483(10)
C12 C13 1.454(9)
C13 C30 1.378(11)
C13 C14 1.426(11)
C14 C15 1.424(11)
C15 C32 1.425(13)
C15 C16 1.472(15)
C16 C17 1.346(14)
C16 C34 1.444(12)
C17 C18 1.410(14)
C18 C36 1.384(11)
C18 C19 1.407(14)
C19 C20 1.393(15)
C20 C21 1.377(16)
C20 C38 1.461(12)
C21 C22 1.452(16)
C22 C23 1.420(16)
C22 C39 1.472(12)
C23 C42 1.417(16)
C23 C24 1.477(12)
C24 C25 1.429(16)
C25 C26 1.394(14)
C25 C43 1.498(14)
C26 C27 1.422(13)
C27 C45 1.427(12)
C27 C28 1.437(13)
C28 C29 1.365(13)
C29 C30 1.450(14)
C29 C47 1.465(12)
C30 C31 1.441(12)
C31 C32 1.383(14)
C31 C48 1.436(14)
C32 C33 1.453(12)
C33 C50 1.363(12)
C33 C34 1.421(14)
C34 C35 1.401(13)
C35 C36 1.415(13)
C35 C52 1.444(10)
C36 C37 1.417(13)
C37 C38 1.354(12)
C37 C53 1.469(10)
C38 C39 1.404(14)
C39 C40 1.395(12)
C40 C41 1.438(13)
C40 C54 1.467(10)
C41 C42 1.407(13)
C41 C56 1.413(14)
C42 C43 1.493(16)
C43 C44 1.322(15)
C44 C57 1.429(13)
C44 C45 1.482(16)
C45 C46 1.378(16)
C46 C47 1.402(16)
C46 C58 1.468(12)
C47 C48 1.452(16)
C48 C49 1.388(11)
C49 C50 1.415(13)
C49 C59 1.466(13)
C50 C51 1.449(10)
C51 C52 1.390(11)
C51 C60 1.446(11)
C52 C53 1.431(10)
C53 C54 1.358(10)
C54 C55 1.462(10)
C55 C60 1.385(10)
C55 C56 1.443(10)
C56 C57 1.448(13)
C57 C58 1.430(14)
C58 C59 1.379(14)
C59 C60 1.447(10)
C61 C62 1.501(10)
C61 C65 1.540(12)
C61 H61 1.0000
C62 C63 1.341(9)
C62 C66 1.503(10)
C63 C67 1.492(9)
C63 C64 1.497(9)
C64 C65 1.528(11)
C64 H64 1.0000
C65 H65A 0.9900
C65 H65B 0.9900
C66 H66A 0.9800
C66 H66B 0.9800
C66 H66C 0.9800
C67 H67A 0.9800
C67 H67B 0.9800
C67 H67C 0.9800
C1 C3 1.480(10)
C1 C2 1.499(9)
C1 H1A 0.9900
C1 H1B 0.9900
C2 C5 1.450(11)
C2 C6AA 1.54(3)
C2 H2BC 0.9900
C2 H2BD 0.9900
C2 H2AA 0.9900
C2 H2AB 0.9900
C3 C7AA 1.413(11)
C3 H3A 0.9900
C3 H3B 0.9900
C4 C6AA 1.46(3)
C4 C7AA 1.514(11)
C4 C5 1.570(11)
C4 H4BC 0.9900
C4 H4BD 0.9900
C4 H4AA 0.9900
C4 H4AB 0.9900
C5 H5A 0.9900
C5 H5B 0.9900
C6AA H6AA 0.9900
C6AA H6AB 0.9900
C7AA H7AA 0.9900
C7AA H7AB 0.9900

loop_
_geom_torsion_atom_site_label_1
_geom_torsion_atom_site_label_2
_geom_torsion_atom_site_label_3
_geom_torsion_atom_site_label_4
_geom_torsion
C5AA C0AA C1AA C12 114.1(6)
C9 C0AA C1AA C12 -1.5(7)
C61 C0AA C1AA C12 -122.9(5)
C5AA C0AA C1AA C2AA -2.2(7)
C9 C0AA C1AA C2AA -117.8(6)
C61 C0AA C1AA C2AA 120.8(6)
C5AA C0AA C1AA C64 -122.4(5)
C9 C0AA C1AA C64 122.0(5)
C61 C0AA C1AA C64 0.6(6)
C3AA O1 C2AA C14 -110.6(8)
C3AA O1 C2AA C1AA 113.5(9)
C12 C1AA C2AA C14 12.0(7)
C0AA C1AA C2AA C14 136.3(6)
C64 C1AA C2AA C14 -109.0(6)
C12 C1AA C2AA O1 149.6(8)
C0AA C1AA C2AA O1 -86.1(9)
C64 C1AA C2AA O1 28.6(10)
C12 C1AA C2AA C3AA -132.4(6)
C0AA C1AA C2AA C3AA -8.1(8)
C64 C1AA C2AA C3AA 106.6(7)
C14 C2AA C3AA C17 2.4(10)
O1 C2AA C3AA C17 -103.8(9)
C1AA C2AA C3AA C17 144.4(7)
C14 C2AA C3AA C4AA -131.7(7)
O1 C2AA C3AA C4AA 122.1(8)
C1AA C2AA C3AA C4AA 10.3(10)
C14 C2AA C3AA O1 106.2(8)
C1AA C2AA C3AA O1 -111.8(8)
C2AA O1 C3AA C17 108.2(9)
C2AA O1 C3AA C4AA -100.8(9)
C17 C3AA C4AA C5AA -139.6(7)
C2AA C3AA C4AA C5AA -1.0(11)
O1 C3AA C4AA C5AA 67.5(10)
C17 C3AA C4AA C19 3.2(8)
C2AA C3AA C4AA C19 141.9(6)
O1 C3AA C4AA C19 -149.7(7)
C17 C3AA C4AA O0AA 155.4(11)
C2AA C3AA C4AA O0AA -65.9(13)
O1 C3AA C4AA O0AA 2.5(16)
C3AA C4AA C5AA O0AA -128.2(11)
C19 C4AA C5AA O0AA 94.1(12)
C3AA C4AA C5AA C7 137.4(8)
C19 C4AA C5AA C7 -0.2(11)
O0AA C4AA C5AA C7 -94.4(11)
C3AA C4AA C5AA C0AA -10.8(11)
C19 C4AA C5AA C0AA -148.4(7)
O0AA C4AA C5AA C0AA 117.4(12)
C9 C0AA C5AA O0AA -130.3(12)
C1AA C0AA C5AA O0AA 107.2(12)
C61 C0AA C5AA O0AA -9.2(14)
C9 C0AA C5AA C4AA 134.5(7)
C1AA C0AA C5AA C4AA 12.0(9)
C61 C0AA C5AA C4AA -104.5(8)
C9 C0AA C5AA C7 -15.9(7)
C1AA C0AA C5AA C7 -138.4(6)
C61 C0AA C5AA C7 105.2(7)
O0AA C5AA C7 C21 -75.9(12)
C4AA C5AA C7 C21 4.5(11)
C0AA C5AA C7 C21 157.5(7)
O0AA C5AA C7 C8 137.3(10)
C4AA C5AA C7 C8 -142.2(7)
C0AA C5AA C7 C8 10.7(8)
C5AA C7 C8 C24 145.3(8)
C21 C7 C8 C24 -1.3(12)
C5AA C7 C8 C9 -0.2(8)
C21 C7 C8 C9 -146.9(7)
C24 C8 C9 C10 -6.2(10)
C7 C8 C9 C10 140.6(7)
C24 C8 C9 C0AA -157.1(6)
C7 C8 C9 C0AA -10.3(8)
C5AA C0AA C9 C10 -132.8(7)
C1AA C0AA C9 C10 -9.7(9)
C61 C0AA C9 C10 105.5(7)
C5AA C0AA C9 C8 15.7(7)
C1AA C0AA C9 C8 138.8(5)
C61 C0AA C9 C8 -106.0(6)
C8 C9 C10 C26 3.1(9)
C0AA C9 C10 C26 149.1(6)
C8 C9 C10 C11 -135.4(6)
C0AA C9 C10 C11 10.6(10)
C9 C10 C11 C12 1.0(9)
C26 C10 C11 C12 -143.2(6)
C9 C10 C11 C28 143.7(6)
C26 C10 C11 C28 -0.6(6)
C10 C11 C12 C13 136.1(6)
C28 C11 C12 C13 -2.2(9)
C10 C11 C12 C1AA -13.1(9)
C28 C11 C12 C1AA -151.4(6)
C2AA C1AA C12 C11 137.8(6)
C0AA C1AA C12 C11 12.7(8)
C64 C1AA C12 C11 -103.5(7)
C2AA C1AA C12 C13 -13.5(6)
C0AA C1AA C12 C13 -138.7(5)
C64 C1AA C12 C13 105.1(6)
C11 C12 C13 C30 2.0(9)
C1AA C12 C13 C30 155.2(6)
C11 C12 C13 C14 -142.4(6)
C1AA C12 C13 C14 10.7(7)
O1 C2AA C14 C15 66.4(9)
C3AA C2AA C14 C15 -7.4(10)
C1AA C2AA C14 C15 -153.4(6)
O1 C2AA C14 C13 -146.7(6)
C3AA C2AA C14 C13 139.5(7)
C1AA C2AA C14 C13 -6.5(8)
C30 C13 C14 C2AA -148.7(6)
C12 C13 C14 C2AA -2.5(7)
C30 C13 C14 C15 -1.0(10)
C12 C13 C14 C15 145.1(7)
C2AA C14 C15 C32 143.2(8)
C13 C14 C15 C32 -0.4(11)
C2AA C14 C15 C16 6.5(10)
C13 C14 C15 C16 -137.1(8)
C32 C15 C16 C17 -141.4(8)
C14 C15 C16 C17 -0.2(11)
C32 C15 C16 C34 1.3(8)
C14 C15 C16 C34 142.5(7)
C34 C16 C17 C18 0.4(11)
C15 C16 C17 C18 137.8(8)
C34 C16 C17 C3AA -142.2(8)
C15 C16 C17 C3AA -4.8(12)
C4AA C3AA C17 C16 142.5(8)
C2AA C3AA C17 C16 3.7(12)
O1 C3AA C17 C16 -60.0(9)
C4AA C3AA C17 C18 -3.4(8)
C2AA C3AA C17 C18 -142.2(7)
O1 C3AA C17 C18 154.1(7)
C16 C17 C18 C36 0.7(11)
C3AA C17 C18 C36 147.4(7)
C16 C17 C18 C19 -144.6(7)
C3AA C17 C18 C19 2.1(8)
C36 C18 C19 C20 -1.9(11)
C17 C18 C19 C20 144.5(7)
C36 C18 C19 C4AA -146.4(7)
C17 C18 C19 C4AA -0.1(8)
C5AA C4AA C19 C20 -2.8(12)
C3AA C4AA C19 C20 -146.1(8)
O0AA C4AA C19 C20 53.6(10)
C5AA C4AA C19 C18 141.4(8)
C3AA C4AA C19 C18 -2.0(8)
O0AA C4AA C19 C18 -162.3(8)
C18 C19 C20 C21 -139.1(8)
C4AA C19 C20 C21 1.4(13)
C18 C19 C20 C38 0.3(11)
C4AA C19 C20 C38 140.9(8)
C19 C20 C21 C7 3.0(14)
C38 C20 C21 C7 -139.9(9)
C19 C20 C21 C22 142.8(8)
C38 C20 C21 C22 -0.1(9)
C5AA C7 C21 C20 -6.1(13)
C8 C7 C21 C20 137.2(10)
C5AA C7 C21 C22 -143.1(9)
C8 C7 C21 C22 0.2(12)
C20 C21 C22 C23 -141.3(9)
C7 C21 C22 C23 0.8(13)
C20 C21 C22 C39 0.9(9)
C7 C21 C22 C39 143.0(8)
C21 C22 C23 C42 135.4(9)
C39 C22 C23 C42 -2.0(12)
C21 C22 C23 C24 -0.8(13)
C39 C22 C23 C24 -138.2(8)
C7 C8 C24 C25 -135.5(9)
C9 C8 C24 C25 5.8(11)
C7 C8 C24 C23 1.3(12)
C9 C8 C24 C23 142.6(8)
C22 C23 C24 C8 -0.3(13)
C42 C23 C24 C8 -141.9(9)
C22 C23 C24 C25 141.0(9)
C42 C23 C24 C25 -0.6(9)
C8 C24 C25 C26 -2.4(13)
C23 C24 C25 C26 -142.8(8)
C8 C24 C25 C43 140.2(7)
C23 C24 C25 C43 -0.2(9)
C24 C25 C26 C27 136.6(10)
C43 C25 C26 C27 -3.0(11)
C24 C25 C26 C10 -0.8(12)
C43 C25 C26 C10 -140.4(8)
C9 C10 C26 C25 0.3(10)
C11 C10 C26 C25 143.2(7)
C9 C10 C26 C27 -142.0(7)
C11 C10 C26 C27 0.9(7)
C25 C26 C27 C45 3.2(11)
C10 C26 C27 C45 143.6(7)
C25 C26 C27 C28 -141.2(7)
C10 C26 C27 C28 -0.8(8)
C45 C27 C28 C29 -1.9(11)
C26 C27 C28 C29 143.4(7)
C45 C27 C28 C11 -144.8(7)
C26 C27 C28 C11 0.5(8)
C12 C11 C28 C29 0.5(10)
C10 C11 C28 C29 -142.9(7)
C12 C11 C28 C27 143.5(6)
C10 C11 C28 C27 0.1(7)
C27 C28 C29 C30 -136.6(8)
C11 C28 C29 C30 1.6(11)
C27 C28 C29 C47 -0.1(11)
C11 C28 C29 C47 138.1(8)
C14 C13 C30 C31 1.2(10)
C12 C13 C30 C31 -139.5(8)
C14 C13 C30 C29 140.8(7)
C12 C13 C30 C29 0.1(10)
C28 C29 C30 C13 -1.8(11)
C47 C29 C30 C13 -143.8(7)
C28 C29 C30 C31 142.3(7)
C47 C29 C30 C31 0.4(9)
C13 C30 C31 C32 0.1(11)
C29 C30 C31 C32 -142.3(8)
C13 C30 C31 C48 142.0(8)
C29 C30 C31 C48 -0.4(9)
C30 C31 C32 C15 -1.5(11)
C48 C31 C32 C15 -139.0(8)
C30 C31 C32 C33 136.7(8)
C48 C31 C32 C33 -0.8(12)
C14 C15 C32 C31 1.7(12)
C16 C15 C32 C31 141.9(8)
C14 C15 C32 C33 -141.2(8)
C16 C15 C32 C33 -0.9(8)
C31 C32 C33 C50 1.6(12)
C15 C32 C33 C50 144.2(8)
C31 C32 C33 C34 -142.3(8)
C15 C32 C33 C34 0.2(9)
C50 C33 C34 C35 0.8(12)
C32 C33 C34 C35 143.2(7)
C50 C33 C34 C16 -141.8(8)
C32 C33 C34 C16 0.6(9)
C17 C16 C34 C35 -0.4(11)
C15 C16 C34 C35 -143.5(8)
C17 C16 C34 C33 142.0(8)
C15 C16 C34 C33 -1.2(9)
C33 C34 C35 C36 -139.7(8)
C16 C34 C35 C36 -0.7(10)
C33 C34 C35 C52 1.3(11)
C16 C34 C35 C52 140.3(8)
C17 C18 C36 C35 -1.8(11)
C19 C18 C36 C35 139.6(8)
C17 C18 C36 C37 -139.2(9)
C19 C18 C36 C37 2.2(11)
C34 C35 C36 C18 1.8(10)
C52 C35 C36 C18 -142.8(7)
C34 C35 C36 C37 144.8(7)
C52 C35 C36 C37 0.2(8)
C18 C36 C37 C38 -0.9(11)
C35 C36 C37 C38 -142.5(7)
C18 C36 C37 C53 140.3(7)
C35 C36 C37 C53 -1.2(7)
C36 C37 C38 C39 138.2(8)
C53 C37 C38 C39 0.8(11)
C36 C37 C38 C20 -0.6(11)
C53 C37 C38 C20 -138.0(8)
C21 C20 C38 C37 143.6(8)
C19 C20 C38 C37 0.9(11)
C21 C20 C38 C39 -0.9(9)
C19 C20 C38 C39 -143.6(8)
C37 C38 C39 C40 -0.4(11)
C20 C38 C39 C40 143.4(7)
C37 C38 C39 C22 -142.4(7)
C20 C38 C39 C22 1.4(9)
C23 C22 C39 C40 0.1(11)
C21 C22 C39 C40 -144.0(8)
C23 C22 C39 C38 142.7(8)
C21 C22 C39 C38 -1.5(9)
C38 C39 C40 C41 -136.7(8)
C22 C39 C40 C41 1.8(11)
C38 C39 C40 C54 -0.3(10)
C22 C39 C40 C54 138.2(8)
C39 C40 C41 C42 -1.8(12)
C54 C40 C41 C42 -142.7(8)
C39 C40 C41 C56 141.7(7)
C54 C40 C41 C56 0.8(8)
C56 C41 C42 C23 -139.8(9)
C40 C41 C42 C23 -0.1(12)
C56 C41 C42 C43 -1.1(11)
C40 C41 C42 C43 138.6(9)
C22 C23 C42 C41 2.0(13)
C24 C23 C42 C41 142.4(8)
C22 C23 C42 C43 -139.2(8)
C24 C23 C42 C43 1.1(9)
C41 C42 C43 C44 -0.6(12)
C23 C42 C43 C44 141.6(9)
C41 C42 C43 C25 -143.3(8)
C23 C42 C43 C25 -1.2(9)
C26 C25 C43 C44 1.8(12)
C24 C25 C43 C44 -142.6(10)
C26 C25 C43 C42 145.3(8)
C24 C25 C43 C42 0.8(9)
C42 C43 C44 C57 0.7(13)
C25 C43 C44 C57 137.4(9)
C42 C43 C44 C45 -137.4(8)
C25 C43 C44 C45 -0.7(13)
C26 C27 C45 C46 -138.2(9)
C28 C27 C45 C46 3.0(12)
C26 C27 C45 C44 -2.0(11)
C28 C27 C45 C44 139.2(8)
C43 C44 C45 C46 141.4(9)
C57 C44 C45 C46 -2.1(9)
C43 C44 C45 C27 0.8(12)
C57 C44 C45 C27 -142.7(8)
C27 C45 C46 C47 -2.1(13)
C44 C45 C46 C47 -141.3(8)
C27 C45 C46 C58 140.5(8)
C44 C45 C46 C58 1.3(9)
C45 C46 C47 C48 138.5(9)
C58 C46 C47 C48 -0.7(13)
C45 C46 C47 C29 0.1(12)
C58 C46 C47 C29 -139.1(9)
C28 C29 C47 C46 1.0(11)
C30 C29 C47 C46 143.0(8)
C28 C29 C47 C48 -142.3(8)
C30 C29 C47 C48 -0.2(9)
C32 C31 C48 C49 0.0(13)
C30 C31 C48 C49 -141.8(9)
C32 C31 C48 C47 142.1(8)
C30 C31 C48 C47 0.3(9)
C46 C47 C48 C49 0.0(13)
C29 C47 C48 C49 141.7(8)
C46 C47 C48 C31 -141.7(8)
C29 C47 C48 C31 -0.1(9)
C31 C48 C49 C50 -0.1(13)
C47 C48 C49 C50 -137.5(9)
C31 C48 C49 C59 139.7(9)
C47 C48 C49 C59 2.3(12)
C34 C33 C50 C49 136.9(9)
C32 C33 C50 C49 -1.8(12)
C34 C33 C50 C51 -1.1(12)
C32 C33 C50 C51 -139.7(8)
C48 C49 C50 C33 1.1(13)
C59 C49 C50 C33 -141.8(8)
C48 C49 C50 C51 143.6(8)
C59 C49 C50 C51 0.8(8)
C33 C50 C51 C52 -0.9(11)
C49 C50 C51 C52 -144.5(7)
C33 C50 C51 C60 142.5(7)
C49 C50 C51 C60 -1.1(8)
C50 C51 C52 C53 138.7(7)
C60 C51 C52 C53 -0.9(10)
C50 C51 C52 C35 3.0(10)
C60 C51 C52 C35 -136.6(7)
C34 C35 C52 C51 -3.2(10)
C36 C35 C52 C51 141.2(7)
C34 C35 C52 C53 -143.6(7)
C36 C35 C52 C53 0.9(7)
C51 C52 C53 C54 0.6(9)
C35 C52 C53 C54 141.2(6)
C51 C52 C53 C37 -142.2(6)
C35 C52 C53 C37 -1.6(7)
C38 C37 C53 C54 -0.5(10)
C36 C37 C53 C54 -141.7(7)
C38 C37 C53 C52 143.0(7)
C36 C37 C53 C52 1.8(7)
C52 C53 C54 C55 -0.5(9)
C37 C53 C54 C55 137.4(6)
C52 C53 C54 C40 -138.2(7)
C37 C53 C54 C40 -0.2(9)
C39 C40 C54 C53 0.6(9)
C41 C40 C54 C53 142.5(6)
C39 C40 C54 C55 -141.6(7)
C41 C40 C54 C55 0.3(7)
C53 C54 C55 C60 0.8(9)
C40 C54 C55 C60 142.8(6)
C53 C54 C55 C56 -143.3(6)
C40 C54 C55 C56 -1.3(7)
C42 C41 C56 C55 142.3(7)
C40 C41 C56 C55 -1.6(8)
C42 C41 C56 C57 2.7(11)
C40 C41 C56 C57 -141.2(7)
C60 C55 C56 C41 -140.4(7)
C54 C55 C56 C41 1.8(8)
C60 C55 C56 C57 1.7(11)
C54 C55 C56 C57 143.9(7)
C43 C44 C57 C58 -141.9(9)
C45 C44 C57 C58 2.0(9)
C43 C44 C57 C56 0.7(12)
C45 C44 C57 C56 144.6(7)
C41 C56 C57 C58 136.0(8)
C55 C56 C57 C58 -1.4(11)
C41 C56 C57 C44 -2.5(11)
C55 C56 C57 C44 -139.9(8)
C44 C57 C58 C59 142.8(8)
C56 C57 C58 C59 1.2(12)
C44 C57 C58 C46 -1.2(9)
C56 C57 C58 C46 -142.9(7)
C45 C46 C58 C59 -145.2(9)
C47 C46 C58 C59 -0.9(12)
C45 C46 C58 C57 -0.1(9)
C47 C46 C58 C57 144.2(9)
C57 C58 C59 C60 -1.1(11)
C46 C58 C59 C60 138.5(8)
C57 C58 C59 C49 -136.3(8)
C46 C58 C59 C49 3.3(12)
C48 C49 C59 C58 -4.0(11)
C50 C49 C59 C58 139.5(8)
C48 C49 C59 C60 -143.7(7)
C50 C49 C59 C60 -0.2(9)
C56 C55 C60 C59 -1.8(10)
C54 C55 C60 C59 -139.7(6)
C56 C55 C60 C51 136.8(7)
C54 C55 C60 C51 -1.1(9)
C58 C59 C60 C55 1.4(10)
C49 C59 C60 C55 142.8(7)
C58 C59 C60 C51 -141.8(7)
C49 C59 C60 C51 -0.5(8)
C52 C51 C60 C55 1.2(10)
C50 C51 C60 C55 -142.2(7)
C52 C51 C60 C59 144.3(7)
C50 C51 C60 C59 1.0(8)
C5AA C0AA C61 C62 -169.6(7)
C9 C0AA C61 C62 -55.1(8)
C1AA C0AA C61 C62 66.9(7)
C5AA C0AA C61 C65 85.8(8)
C9 C0AA C61 C65 -159.6(6)
C1AA C0AA C61 C65 -37.7(6)
C65 C61 C62 C63 33.2(7)
C0AA C61 C62 C63 -71.0(8)
C65 C61 C62 C66 -150.0(8)
C0AA C61 C62 C66 105.8(8)
C61 C62 C63 C67 174.3(7)
C66 C62 C63 C67 -2.2(13)
C61 C62 C63 C64 -0.2(7)
C66 C62 C63 C64 -176.8(8)
C62 C63 C64 C65 -33.1(7)
C67 C63 C64 C65 151.9(7)
C62 C63 C64 C1AA 71.9(7)
C67 C63 C64 C1AA -103.1(7)
C12 C1AA C64 C63 56.0(7)
C2AA C1AA C64 C63 168.4(6)
C0AA C1AA C64 C63 -67.8(6)
C12 C1AA C64 C65 161.0(5)
C2AA C1AA C64 C65 -86.7(7)
C0AA C1AA C64 C65 37.1(6)
C63 C64 C65 C61 49.7(6)
C1AA C64 C65 C61 -60.4(6)
C62 C61 C65 C64 -49.9(6)
C0AA C61 C65 C64 60.4(6)
C7 C5AA O0AA C4AA 116.6(8)
C0AA C5AA O0AA C4AA -123.9(11)
C3AA C4AA O0AA C5AA 96.4(12)
C19 C4AA O0AA C5AA -112.4(10)
C3 C1 C2 C5 -47.4(12)
C3 C1 C2 C6AA 1(2)
C2 C1 C3 C7AA 38.2(15)
C1 C2 C5 C4 53.0(12)
C7AA C4 C5 C2 -49.8(13)
C7AA C4 C6AA C2 42(3)
C1 C2 C6AA C4 -40(3)
C1 C3 C7AA C4 -36.9(18)
C6AA C4 C7AA C3 -5(2)
C5 C4 C7AA C3 42.0(16)
